data_7121995
loop_
_publ_author_name
'Ding, Jun'
'Jiang, Wei'
'Bai, He-Yuan'
'Ding, Tong-Mei'
'Gao, Dafang'
'Bao, Xiaoguang'
'Zhang, Shu-Yu'

_publ_section_title
;
 Experimental and computational studies on H<sub>2</sub>O-promoted,
 Rh-catalyzed transient-ligand-free ortho-C(sp<sup>2</sup>)-H amidation of
 benzaldehydes with dioxazolones.
;
_journal_issue 64
_journal_name_full 'Chemical communications (Cambridge, England)'
_journal_page_first 8889
_journal_page_last 8892
_journal_paper_doi 10.1039/c8cc04904a
_journal_volume 54
_journal_year 2018
_chemical_formula_moiety ' C18 H13 N O2'
_chemical_formula_sum 'C18 H12 N O2'
_chemical_formula_weight 275.29
_space_group_crystal_system orthorhombic
_space_group_IT_number 61
_space_group_name_Hall '-P 2ac 2ab'
_space_group_name_H-M_alt 'P b c a'
_symmetry_space_group_name_Hall '-P 2ac 2ab'
_symmetry_space_group_name_H-M 'P b c a'
_atom_sites_solution_hydrogens mixed
_audit_creation_method SHELXL-2014/7
_audit_update_record
;
2018-01-26 deposited with the CCDC.
2018-07-19 downloaded from the CCDC.
;
_cell_angle_alpha 90
_cell_angle_beta 90
_cell_angle_gamma 90
_cell_formula_units_Z 8
_cell_length_a 11.6111(3)
_cell_length_b 8.5608(2)
_cell_length_c 26.6519(6)
_cell_measurement_reflns_used 9866
_cell_measurement_temperature 173(2)
_cell_measurement_theta_max 66.67
_cell_measurement_theta_min 4.98
_cell_volume 2649.21(11)
_computing_cell_refinement 'Bruker SAINT'
_computing_data_collection 'Bruker APEX2'
_computing_data_reduction 'Bruker SAINT'
_computing_molecular_graphics 'Bruker SHELXTL'
_computing_publication_material 'Bruker SHELXTL'
_computing_structure_refinement 'SHELXL-2014 (Sheldrick, 2014)'
_computing_structure_solution 'SHELXS-97 (Sheldrick 2008)'
_diffrn_ambient_temperature 173(2)
_diffrn_measured_fraction_theta_full 0.991
_diffrn_measured_fraction_theta_max 0.991
_diffrn_measurement_device_type 'CCD area detector'
_diffrn_measurement_method 'phi and omega scans'
_diffrn_radiation_type CuK\a
_diffrn_radiation_wavelength 1.54178
_diffrn_reflns_av_R_equivalents 0.0268
_diffrn_reflns_av_unetI/netI 0.0132
_diffrn_reflns_Laue_measured_fraction_full 0.991
_diffrn_reflns_Laue_measured_fraction_max 0.991
_diffrn_reflns_limit_h_max 13
_diffrn_reflns_limit_h_min -13
_diffrn_reflns_limit_k_max 10
_diffrn_reflns_limit_k_min -10
_diffrn_reflns_limit_l_max 31
_diffrn_reflns_limit_l_min -31
_diffrn_reflns_number 24111
_diffrn_reflns_point_group_measured_fraction_full 0.991
_diffrn_reflns_point_group_measured_fraction_max 0.991
_diffrn_reflns_theta_full 66.593
_diffrn_reflns_theta_max 66.593
_diffrn_reflns_theta_min 6.644
_diffrn_source 'sealed tube'
_exptl_absorpt_coefficient_mu 0.727
_exptl_absorpt_correction_type none
_exptl_crystal_colour colorless
_exptl_crystal_density_diffrn 1.380
_exptl_crystal_description block
_exptl_crystal_F_000 22
_exptl_crystal_size_max 0.05
_exptl_crystal_size_mid 0.04
_exptl_crystal_size_min 0.03
_refine_diff_density_max 0.157
_refine_diff_density_min -0.134
_refine_diff_density_rms 0.028
_refine_ls_extinction_method none
_refine_ls_goodness_of_fit_ref 1.079
_refine_ls_hydrogen_treatment mixed
_refine_ls_matrix_type full
_refine_ls_number_parameters 194
_refine_ls_number_reflns 2320
_refine_ls_number_restraints 0
_refine_ls_restrained_S_all 1.079
_refine_ls_R_factor_all 0.0346
_refine_ls_R_factor_gt 0.0332
_refine_ls_shift/su_max 0.001
_refine_ls_shift/su_mean 0.000
_refine_ls_structure_factor_coef Fsqd
_refine_ls_weighting_details 'w=1/[\s^2^(Fo^2^)+(0.0526P)^2^+0.3761P] where P=(Fo^2^+2Fc^2^)/3'
_refine_ls_weighting_scheme calc
_refine_ls_wR_factor_gt 0.0916
_refine_ls_wR_factor_ref 0.0930
_reflns_Friedel_coverage 0.000
_reflns_number_gt 2208
_reflns_number_total 2320
_reflns_threshold_expression 'I > 2\s(I)'
_cod_data_source_file c8cc04904a2.cif
_cod_data_source_block a_CCDC1
_cod_depositor_comments 'Adding full bibliography for 7121994--7121995.cif.'
_cod_original_formula_sum ' C18 H12 N O2'
_cod_database_code 7121995
_shelx_shelxl_version_number 2014/7
_shelx_space_group_comment
;
The symmetry employed for this shelxl refinement is uniquely defined
by the following loop, which should always be used as a source of
symmetry information in preference to the above space-group names.
They are only intended as comments.
;

loop_
_space_group_symop_operation_xyz
'x, y, z'
'-x+1/2, -y, z+1/2'
'-x, y+1/2, -z+1/2'
'x+1/2, -y+1/2, -z'
'-x, -y, -z'
'x-1/2, y, -z-1/2'
'x, -y-1/2, z-1/2'
'-x-1/2, y-1/2, z'

loop_
_atom_site_label
_atom_site_type_symbol
_atom_site_fract_x
_atom_site_fract_y
_atom_site_fract_z
_atom_site_U_iso_or_equiv
_atom_site_adp_type
_atom_site_occupancy
_atom_site_site_symmetry_order
_atom_site_calc_flag
_atom_site_refinement_flags_posn
_atom_site_refinement_flags_adp
O1 O 0.54898(7) 0.72716(9) 0.39721(3) 0.0474(2) Uani 1 1 d . .
N1 N 0.37652(8) 0.52616(11) 0.40104(3) 0.0413(2) Uani 1 1 d . .
C1 C 0.43850(11) 0.49682(15) 0.29705(4) 0.0529(3) Uani 1 1 d . .
H1 H 0.4842 0.5639 0.3173 0.064 Uiso 1 1 calc R U
O2 O 0.21597(8) 0.37930(11) 0.38611(3) 0.0600(3) Uani 1 1 d . .
C2 C 0.46751(13) 0.47392(16) 0.24714(5) 0.0606(3) Uani 1 1 d . .
H2 H 0.5324 0.5260 0.2334 0.073 Uiso 1 1 calc R U
C3 C 0.40258(15) 0.37586(17) 0.21740(5) 0.0675(4) Uani 1 1 d . .
H3 H 0.4225 0.3603 0.1832 0.081 Uiso 1 1 calc R U
C4 C 0.30874(16) 0.30076(18) 0.23763(5) 0.0736(4) Uani 1 1 d . .
H4 H 0.2644 0.2321 0.2174 0.088 Uiso 1 1 calc R U
C5 C 0.27825(12) 0.32427(16) 0.28734(5) 0.0612(3) Uani 1 1 d . .
H5 H 0.2126 0.2729 0.3007 0.073 Uiso 1 1 calc R U
C6 C 0.34315(10) 0.42255(13) 0.31773(4) 0.0466(3) Uani 1 1 d . .
C7 C 0.30487(10) 0.43959(13) 0.37135(4) 0.0447(3) Uani 1 1 d . .
C8 C 0.36706(8) 0.56091(12) 0.45173(4) 0.0381(2) Uani 1 1 d . .
C9 C 0.28687(9) 0.48220(12) 0.48303(4) 0.0405(3) Uani 1 1 d . .
H9 H 0.2374 0.4049 0.4692 0.049 Uiso 1 1 calc R U
C10 C 0.28085(9) 0.51734(12) 0.53273(4) 0.0414(3) Uani 1 1 d . .
H10 H 0.2269 0.4631 0.5531 0.050 Uiso 1 1 calc R U
C11 C 0.35209(9) 0.63197(12) 0.55528(4) 0.0395(3) Uani 1 1 d . .
C12 C 0.34281(10) 0.66652(13) 0.60703(4) 0.0455(3) Uani 1 1 d . .
H12 H 0.2871 0.6136 0.6268 0.055 Uiso 1 1 calc R U
C13 C 0.41290(11) 0.77487(14) 0.62886(4) 0.0491(3) Uani 1 1 d . .
H13 H 0.4056 0.7980 0.6636 0.059 Uiso 1 1 calc R U
C14 C 0.49587(10) 0.85196(13) 0.59970(4) 0.0469(3) Uani 1 1 d . .
H14 H 0.5451 0.9267 0.6150 0.056 Uiso 1 1 calc R U
C15 C 0.50712(9) 0.82124(12) 0.54948(4) 0.0426(3) Uani 1 1 d . .
H15 H 0.5642 0.8749 0.5306 0.051 Uiso 1 1 calc R U
C16 C 0.43500(9) 0.71050(11) 0.52506(4) 0.0379(3) Uani 1 1 d . .
C17 C 0.44186(8) 0.67298(12) 0.47230(4) 0.0377(2) Uani 1 1 d . .
C18 C 0.52749(9) 0.75211(13) 0.44138(4) 0.0430(3) Uani 1 1 d . .
H18 H 0.5713 0.8317 0.4573 0.052 Uiso 1 1 calc R U
H1A H 0.4347(12) 0.5793(17) 0.3867(5) 0.055(4) Uiso 1 1 d . .

loop_
_atom_site_aniso_label
_atom_site_aniso_U_11
_atom_site_aniso_U_22
_atom_site_aniso_U_33
_atom_site_aniso_U_23
_atom_site_aniso_U_13
_atom_site_aniso_U_12
O1 0.0481(5) 0.0516(5) 0.0425(4) 0.0045(3) 0.0038(3) -0.0049(3)
N1 0.0415(5) 0.0417(5) 0.0407(5) 0.0000(4) 0.0009(4) -0.0029(4)
C1 0.0600(7) 0.0548(7) 0.0439(6) -0.0049(5) -0.0034(5) 0.0000(5)
O2 0.0533(5) 0.0698(6) 0.0568(5) -0.0035(4) -0.0025(4) -0.0175(4)
C2 0.0725(8) 0.0648(8) 0.0446(7) -0.0005(6) 0.0020(6) 0.0071(6)
C3 0.0977(11) 0.0637(8) 0.0411(6) -0.0056(6) -0.0082(7) 0.0160(8)
C4 0.0998(12) 0.0664(9) 0.0545(8) -0.0113(7) -0.0221(8) -0.0046(8)
C5 0.0707(9) 0.0583(7) 0.0547(7) -0.0021(6) -0.0151(6) -0.0063(6)
C6 0.0532(6) 0.0413(6) 0.0452(6) 0.0004(5) -0.0079(5) 0.0058(5)
C7 0.0443(6) 0.0408(6) 0.0489(6) 0.0014(5) -0.0055(5) 0.0006(5)
C8 0.0361(5) 0.0362(5) 0.0421(5) 0.0019(4) -0.0006(4) 0.0043(4)
C9 0.0369(5) 0.0382(5) 0.0464(6) 0.0018(4) -0.0008(4) -0.0006(4)
C10 0.0358(5) 0.0400(6) 0.0484(6) 0.0061(4) 0.0039(4) 0.0019(4)
C11 0.0375(5) 0.0374(5) 0.0437(6) 0.0031(4) 0.0006(4) 0.0060(4)
C12 0.0452(6) 0.0472(6) 0.0442(6) 0.0034(5) 0.0050(5) 0.0048(5)
C13 0.0551(7) 0.0507(6) 0.0414(6) -0.0024(5) 0.0002(5) 0.0074(5)
C14 0.0485(6) 0.0432(6) 0.0490(6) -0.0041(5) -0.0067(5) 0.0037(5)
C15 0.0399(6) 0.0399(5) 0.0482(6) 0.0014(5) -0.0007(4) 0.0008(4)
C16 0.0362(5) 0.0345(5) 0.0429(6) 0.0022(4) -0.0008(4) 0.0059(4)
C17 0.0357(5) 0.0346(5) 0.0427(6) 0.0033(4) -0.0003(4) 0.0034(4)
C18 0.0436(6) 0.0407(5) 0.0446(6) 0.0023(4) -0.0002(5) -0.0029(4)

loop_
_atom_type_symbol
_atom_type_description
_atom_type_scat_dispersion_real
_atom_type_scat_dispersion_imag
_atom_type_scat_source
C C 0.0181 0.0091 'International Tables Vol C Tables 4.2.6.8 and 6.1.1.4'
H H 0.0000 0.0000 'International Tables Vol C Tables 4.2.6.8 and 6.1.1.4'
N N 0.0311 0.0180 'International Tables Vol C Tables 4.2.6.8 and 6.1.1.4'
O O 0.0492 0.0322 'International Tables Vol C Tables 4.2.6.8 and 6.1.1.4'

loop_
_geom_angle_atom_site_label_1
_geom_angle_atom_site_label_2
_geom_angle_atom_site_label_3
_geom_angle
C7 N1 C8 129.18(10)
C7 N1 H1A 119.1(8)
C8 N1 H1A 111.3(9)
C2 C1 C6 120.60(12)
C2 C1 H1 119.7
C6 C1 H1 119.7
C3 C2 C1 120.33(14)
C3 C2 H2 119.8
C1 C2 H2 119.8
C4 C3 C2 119.49(13)
C4 C3 H3 120.3
C2 C3 H3 120.3
C3 C4 C5 120.62(13)
C3 C4 H4 119.7
C5 C4 H4 119.7
C4 C5 C6 120.43(14)
C4 C5 H5 119.8
C6 C5 H5 119.8
C5 C6 C1 118.52(12)
C5 C6 C7 116.89(11)
C1 C6 C7 124.59(10)
O2 C7 N1 123.93(11)
O2 C7 C6 121.05(10)
N1 C7 C6 115.02(10)
N1 C8 C17 118.51(9)
N1 C8 C9 121.47(9)
C17 C8 C9 119.98(10)
C10 C9 C8 120.06(10)
C10 C9 H9 120.0
C8 C9 H9 120.0
C9 C10 C11 122.42(10)
C9 C10 H10 118.8
C11 C10 H10 118.8
C12 C11 C10 120.92(10)
C12 C11 C16 120.28(10)
C10 C11 C16 118.79(10)
C13 C12 C11 120.83(11)
C13 C12 H12 119.6
C11 C12 H12 119.6
C12 C13 C14 119.56(11)
C12 C13 H13 120.2
C14 C13 H13 120.2
C15 C14 C13 121.09(11)
C15 C14 H14 119.5
C13 C14 H14 119.5
C14 C15 C16 121.24(10)
C14 C15 H15 119.4
C16 C15 H15 119.4
C15 C16 C11 116.99(10)
C15 C16 C17 124.14(9)
C11 C16 C17 118.87(9)
C8 C17 C16 119.84(9)
C8 C17 C18 121.18(10)
C16 C17 C18 118.98(9)
O1 C18 C17 127.05(10)
O1 C18 H18 116.5
C17 C18 H18 116.5

loop_
_geom_bond_atom_site_label_1
_geom_bond_atom_site_label_2
_geom_bond_distance
O1 C18 1.2220(14)
N1 C7 1.3666(14)
N1 C8 1.3877(14)
N1 H1A 0.900(15)
C1 C2 1.3862(17)
C1 C6 1.3906(18)
C1 H1 0.9500
O2 C7 1.2192(14)
C2 C3 1.379(2)
C2 H2 0.9500
C3 C4 1.375(2)
C3 H3 0.9500
C4 C5 1.386(2)
C4 H4 0.9500
C5 C6 1.3899(17)
C5 H5 0.9500
C6 C7 1.5036(16)
C8 C17 1.4054(15)
C8 C9 1.4202(14)
C9 C10 1.3601(15)
C9 H9 0.9500
C10 C11 1.4172(15)
C10 H10 0.9500
C11 C12 1.4147(15)
C11 C16 1.4240(15)
C12 C13 1.3642(17)
C12 H12 0.9500
C13 C14 1.4027(17)
C13 H13 0.9500
C14 C15 1.3702(16)
C14 H14 0.9500
C15 C16 1.4226(15)
C15 H15 0.9500
C16 C17 1.4444(15)
C17 C18 1.4584(15)
C18 H18 0.9500
